data_4082325
loop_
_publ_author_name
'Chilleck, Maren A.'
'Braun, Thomas'
'Braun, Beatrice'
'Mebs, Stefan'

_publ_section_title
;
 Neutral and Cationic Zinc Complexes with N- and S-Donor-Functionalized
 Cyclopentadienyl Ligands
;
_journal_issue 2
_journal_name_full Organometallics
_journal_page_first 551
_journal_paper_doi 10.1021/om401076g
_journal_volume 33
_journal_year 2014
_chemical_formula_moiety 'C28 H48 N2 Zn'
_chemical_formula_sum 'C28 H48 N2 Zn'
_chemical_formula_weight 478.05
_chemical_name_systematic
; 
 ? 
;
_space_group_IT_number 61
_symmetry_cell_setting orthorhombic
_symmetry_Int_Tables_number 61
_symmetry_space_group_name_Hall '-P 2ac 2ab'
_symmetry_space_group_name_H-M 'P b c a'
_atom_sites_solution_hydrogens geom
_atom_sites_solution_primary direct
_atom_sites_solution_secondary difmap
_audit_creation_method SHELXL-97
_cell_angle_alpha 90.00
_cell_angle_beta 90.00
_cell_angle_gamma 90.00
_cell_formula_units_Z 8
_cell_length_a 11.2997(4)
_cell_length_b 14.9484(5)
_cell_length_c 31.7286(11)
_cell_measurement_reflns_used 28072
_cell_measurement_temperature 100(2)
_cell_measurement_theta_max 27.67
_cell_measurement_theta_min 3.27
_cell_volume 5359.4(3)
_computing_cell_refinement 'STOE X-AREA'
_computing_data_collection 'STOE X-AREA'
_computing_data_reduction 'STOE X-RED'
_computing_structure_refinement 'SHELXL-97 (Sheldrick, 1997)'
_computing_structure_solution 'SHELXS-97 (Sheldrick, 1990)'
_diffrn_ambient_temperature 100(2)
_diffrn_detector 'image plate (34 cm diameter)'
_diffrn_detector_area_resol_mean 6.67
_diffrn_detector_type STOE
_diffrn_measured_fraction_theta_full 0.991
_diffrn_measured_fraction_theta_max 0.991
_diffrn_measurement_details ' 217 frames, detector distance = 115 mm'
_diffrn_measurement_device '2-circle goniometer'
_diffrn_measurement_device_type 'STOE IPDS 2T'
_diffrn_measurement_method 'rotation method'
_diffrn_radiation_collimation '0.5 mm diameter, monocapillary'
_diffrn_radiation_monochromator 'plane graphite'
_diffrn_radiation_polarisn_norm 0
_diffrn_radiation_type 'Mo K\a'
_diffrn_radiation_wavelength 0.71073
_diffrn_reflns_av_R_equivalents 0.1087
_diffrn_reflns_av_unetI/netI 0.1191
_diffrn_reflns_limit_h_max 14
_diffrn_reflns_limit_h_min -14
_diffrn_reflns_limit_k_max 18
_diffrn_reflns_limit_k_min -18
_diffrn_reflns_limit_l_max 39
_diffrn_reflns_limit_l_min -29
_diffrn_reflns_number 29847
_diffrn_reflns_theta_full 26.63
_diffrn_reflns_theta_max 26.63
_diffrn_reflns_theta_min 3.27
_diffrn_source 'sealed X-ray tube, 12 x 0.4 mm long-fine focus'
_diffrn_source_current 45
_diffrn_source_power 2.25
_diffrn_source_voltage 50
_exptl_absorpt_coefficient_mu 0.933
_exptl_absorpt_correction_T_max 0.8658
_exptl_absorpt_correction_T_min 0.7162
_exptl_absorpt_correction_type numerical
_exptl_absorpt_process_details 'STOE X-RED'
_exptl_crystal_colour colorless
_exptl_crystal_density_diffrn 1.185
_exptl_crystal_density_method 'not measured'
_exptl_crystal_description block
_exptl_crystal_F_000 2080
_exptl_crystal_size_max 0.360
_exptl_crystal_size_mid 0.300
_exptl_crystal_size_min 0.190
_refine_diff_density_max 0.627
_refine_diff_density_min -0.447
_refine_diff_density_rms 0.060
_refine_ls_extinction_coef 0.0027(3)
_refine_ls_extinction_expression Fc^*^=kFc[1+0.001xFc^2^\l^3^/sin(2\q)]^-1/4^
_refine_ls_extinction_method SHELXL
_refine_ls_goodness_of_fit_ref 0.982
_refine_ls_hydrogen_treatment constr
_refine_ls_matrix_type full
_refine_ls_number_parameters 293
_refine_ls_number_reflns 5579
_refine_ls_number_restraints 0
_refine_ls_restrained_S_all 0.982
_refine_ls_R_factor_all 0.0827
_refine_ls_R_factor_gt 0.0432
_refine_ls_shift/su_max 0.000
_refine_ls_shift/su_mean 0.000
_refine_ls_structure_factor_coef Fsqd
_refine_ls_weighting_details 'calc w=1/[\s^2^(Fo^2^)+(0.0447P)^2^+0.0000P] where P=(Fo^2^+2Fc^2^)/3'
_refine_ls_weighting_scheme calc
_refine_ls_wR_factor_gt 0.0897
_refine_ls_wR_factor_ref 0.0985
_reflns_d_resolution_high 0.793
_reflns_d_resolution_low 6.234
_reflns_limit_h_max 14
_reflns_limit_h_min 0
_reflns_limit_k_max 18
_reflns_limit_k_min 0
_reflns_limit_l_max 39
_reflns_limit_l_min 0
_reflns_number_gt 3046
_reflns_number_total 5579
_reflns_threshold_expression >2sigma(I)
_cod_data_source_file om401076g_si_002.cif
_cod_data_source_block complex3_cm383
_cod_database_code 4082325

loop_
_symmetry_equiv_pos_as_xyz
'x, y, z'
'-x+1/2, -y, z+1/2'
'x+1/2, -y+1/2, -z'
'-x, y+1/2, -z+1/2'
'-x, -y, -z'
'x-1/2, y, -z-1/2'
'-x-1/2, y-1/2, z'
'x, -y-1/2, z-1/2'

loop_
_atom_site_label
_atom_site_type_symbol
_atom_site_fract_x
_atom_site_fract_y
_atom_site_fract_z
_atom_site_U_iso_or_equiv
_atom_site_adp_type
_atom_site_occupancy
_atom_site_symmetry_multiplicity
_atom_site_calc_flag
_atom_site_refinement_flags
Zn1 Zn 0.80282(3) 0.15346(2) 0.154019(11) 0.02958(11) Uani 1 1 d .
N1 N 0.6196(2) 0.19198(17) 0.16644(8) 0.0328(6) Uani 1 1 d .
N2 N 1.1840(2) -0.02876(18) 0.07915(8) 0.0392(6) Uani 1 1 d .
C1 C 0.8852(3) 0.2057(2) 0.20983(10) 0.0325(7) Uani 1 1 d .
C2 C 0.8993(3) 0.1092(2) 0.21616(10) 0.0304(7) Uani 1 1 d .
C3 C 1.0084(3) 0.0841(2) 0.19841(10) 0.0312(7) Uani 1 1 d .
C4 C 1.0633(2) 0.1608(2) 0.18099(9) 0.0310(6) Uani 1 1 d .
C5 C 0.9903(3) 0.2345(2) 0.18771(10) 0.0314(7) Uani 1 1 d .
C6 C 0.8108(3) 0.2654(2) 0.23742(10) 0.0363(7) Uani 1 1 d .
H6A H 0.8611 0.3159 0.2468 0.044 Uiso 1 1 calc R
H6B H 0.7890 0.2310 0.2629 0.044 Uiso 1 1 calc R
C7 C 0.8199(3) 0.0511(2) 0.24246(10) 0.0366(7) Uani 1 1 d .
H7A H 0.7870 0.0032 0.2249 0.055 Uiso 1 1 calc R
H7B H 0.7553 0.0873 0.2540 0.055 Uiso 1 1 calc R
H7C H 0.8656 0.0248 0.2656 0.055 Uiso 1 1 calc R
C8 C 1.0547(3) -0.0105(2) 0.19753(11) 0.0353(7) Uani 1 1 d .
H8A H 1.0938 -0.0240 0.2244 0.053 Uiso 1 1 calc R
H8B H 1.1116 -0.0169 0.1744 0.053 Uiso 1 1 calc R
H8C H 0.9887 -0.0521 0.1932 0.053 Uiso 1 1 calc R
C9 C 1.1787(2) 0.1611(2) 0.15736(10) 0.0366(7) Uani 1 1 d .
H9A H 1.1654 0.1821 0.1285 0.055 Uiso 1 1 calc R
H9B H 1.2112 0.1003 0.1567 0.055 Uiso 1 1 calc R
H9C H 1.2348 0.2011 0.1715 0.055 Uiso 1 1 calc R
C10 C 1.0183(3) 0.3306(2) 0.17802(11) 0.0405(8) Uani 1 1 d .
H10A H 1.1042 0.3380 0.1755 0.061 Uiso 1 1 calc R
H10B H 0.9886 0.3687 0.2008 0.061 Uiso 1 1 calc R
H10C H 0.9805 0.3477 0.1514 0.061 Uiso 1 1 calc R
C11 C 0.6972(3) 0.3045(2) 0.21873(10) 0.0378(7) Uani 1 1 d .
H11A H 0.6633 0.3478 0.2390 0.045 Uiso 1 1 calc R
H11B H 0.7174 0.3378 0.1927 0.045 Uiso 1 1 calc R
C12 C 0.6044(3) 0.2355(2) 0.20832(10) 0.0349(7) Uani 1 1 d .
H12A H 0.6058 0.1886 0.2304 0.042 Uiso 1 1 calc R
H12B H 0.5257 0.2644 0.2092 0.042 Uiso 1 1 calc R
C13 C 0.5823(3) 0.2554(2) 0.13315(11) 0.0427(8) Uani 1 1 d .
H13A H 0.5901 0.2268 0.1055 0.064 Uiso 1 1 calc R
H13B H 0.6326 0.3088 0.1342 0.064 Uiso 1 1 calc R
H13C H 0.4996 0.2727 0.1377 0.064 Uiso 1 1 calc R
C14 C 0.5415(3) 0.1135(2) 0.16476(12) 0.0438(9) Uani 1 1 d .
H14A H 0.4611 0.1311 0.1730 0.066 Uiso 1 1 calc R
H14B H 0.5708 0.0676 0.1842 0.066 Uiso 1 1 calc R
H14C H 0.5404 0.0896 0.1360 0.066 Uiso 1 1 calc R
C15 C 0.8360(2) 0.0958(2) 0.09611(10) 0.0300(6) Uani 1 1 d .
C16 C 0.7224(2) 0.0575(2) 0.08199(10) 0.0329(7) Uani 1 1 d .
C17 C 0.6720(3) 0.1137(2) 0.05344(10) 0.0326(7) Uani 1 1 d .
C18 C 0.7500(3) 0.1889(2) 0.04643(9) 0.0309(6) Uani 1 1 d .
C19 C 0.8490(3) 0.17830(19) 0.07054(9) 0.0293(6) Uani 1 1 d .
C20 C 0.9410(3) 0.0325(2) 0.09916(10) 0.0322(7) Uani 1 1 d .
H20A H 0.9217 -0.0163 0.1191 0.039 Uiso 1 1 calc R
H20B H 1.0098 0.0655 0.1106 0.039 Uiso 1 1 calc R
C21 C 0.6798(3) -0.0326(2) 0.09608(11) 0.0403(8) Uani 1 1 d .
H21A H 0.5951 -0.0383 0.0900 0.061 Uiso 1 1 calc R
H21B H 0.6931 -0.0391 0.1264 0.061 Uiso 1 1 calc R
H21C H 0.7234 -0.0794 0.0810 0.061 Uiso 1 1 calc R
C22 C 0.5528(3) 0.1046(2) 0.03258(12) 0.0413(8) Uani 1 1 d .
H22A H 0.5150 0.0491 0.0420 0.062 Uiso 1 1 calc R
H22B H 0.5630 0.1031 0.0019 0.062 Uiso 1 1 calc R
H22C H 0.5030 0.1557 0.0403 0.062 Uiso 1 1 calc R
C23 C 0.7221(3) 0.2652(2) 0.01754(11) 0.0404(8) Uani 1 1 d .
H23A H 0.7867 0.3089 0.0184 0.061 Uiso 1 1 calc R
H23B H 0.6483 0.2939 0.0266 0.061 Uiso 1 1 calc R
H23C H 0.7129 0.2428 -0.0113 0.061 Uiso 1 1 calc R
C24 C 0.9595(3) 0.2338(2) 0.06991(11) 0.0364(7) Uani 1 1 d .
H24A H 1.0181 0.2057 0.0514 0.055 Uiso 1 1 calc R
H24B H 0.9917 0.2382 0.0985 0.055 Uiso 1 1 calc R
H24C H 0.9410 0.2939 0.0594 0.055 Uiso 1 1 calc R
C25 C 0.9749(3) -0.0083(2) 0.05660(10) 0.0355(7) Uani 1 1 d .
H25A H 0.9065 -0.0418 0.0452 0.043 Uiso 1 1 calc R
H25B H 0.9938 0.0405 0.0366 0.043 Uiso 1 1 calc R
C26 C 1.0811(3) -0.0710(2) 0.05996(11) 0.0370(7) Uani 1 1 d .
H26A H 1.0585 -0.1239 0.0769 0.044 Uiso 1 1 calc R
H26B H 1.1026 -0.0922 0.0314 0.044 Uiso 1 1 calc R
C27 C 1.2352(3) 0.0389(3) 0.05149(13) 0.0515(9) Uani 1 1 d .
H27A H 1.3030 0.0670 0.0655 0.077 Uiso 1 1 calc R
H27B H 1.1756 0.0845 0.0451 0.077 Uiso 1 1 calc R
H27C H 1.2616 0.0107 0.0252 0.077 Uiso 1 1 calc R
C28 C 1.2731(3) -0.0940(3) 0.09004(13) 0.0591(11) Uani 1 1 d .
H28A H 1.2393 -0.1381 0.1095 0.089 Uiso 1 1 calc R
H28B H 1.3401 -0.0639 0.1036 0.089 Uiso 1 1 calc R
H28C H 1.3004 -0.1244 0.0644 0.089 Uiso 1 1 calc R

loop_
_atom_site_aniso_label
_atom_site_aniso_U_11
_atom_site_aniso_U_22
_atom_site_aniso_U_33
_atom_site_aniso_U_23
_atom_site_aniso_U_13
_atom_site_aniso_U_12
Zn1 0.02800(16) 0.02634(16) 0.03441(17) -0.00047(17) 0.00227(17) 0.00037(16)
N1 0.0261(13) 0.0334(13) 0.0388(14) -0.0002(11) 0.0027(11) 0.0040(11)
N2 0.0312(14) 0.0418(15) 0.0447(15) 0.0002(12) 0.0003(13) 0.0076(12)
C1 0.0298(16) 0.0278(16) 0.0400(17) 0.0026(14) -0.0036(14) 0.0001(13)
C2 0.0306(15) 0.0274(15) 0.0333(16) 0.0026(13) -0.0037(13) -0.0034(13)
C3 0.0311(15) 0.0288(15) 0.0337(16) 0.0002(13) -0.0043(13) 0.0016(13)
C4 0.0286(14) 0.0303(15) 0.0341(15) 0.0003(14) -0.0023(12) -0.0048(14)
C5 0.0348(16) 0.0282(16) 0.0312(16) 0.0043(13) -0.0033(13) -0.0014(13)
C6 0.0422(17) 0.0327(16) 0.0340(16) -0.0022(13) -0.0006(15) 0.0001(16)
C7 0.0390(18) 0.0316(15) 0.0394(17) 0.0033(13) 0.0015(15) -0.0024(14)
C8 0.0348(16) 0.0301(16) 0.0410(17) -0.0001(14) -0.0024(14) 0.0005(14)
C9 0.0313(15) 0.0410(16) 0.0376(15) -0.0017(16) 0.0002(13) -0.0055(14)
C10 0.0434(18) 0.0329(18) 0.0451(19) 0.0023(14) -0.0050(15) -0.0031(14)
C11 0.0422(17) 0.0310(15) 0.0403(17) -0.0018(13) 0.0070(16) 0.0094(16)
C12 0.0346(16) 0.0326(17) 0.0375(17) -0.0006(14) 0.0053(14) 0.0060(14)
C13 0.0411(18) 0.0432(19) 0.0437(19) 0.0018(16) 0.0009(16) 0.0075(16)
C14 0.0274(15) 0.0440(19) 0.060(2) -0.0055(17) 0.0071(15) -0.0014(15)
C15 0.0269(14) 0.0272(15) 0.0358(16) 0.0003(12) 0.0005(12) 0.0004(12)
C16 0.0280(16) 0.0291(16) 0.0415(17) -0.0050(13) 0.0040(13) -0.0030(12)
C17 0.0281(16) 0.0346(16) 0.0352(16) -0.0073(13) 0.0004(12) -0.0001(13)
C18 0.0312(14) 0.0290(15) 0.0325(15) 0.0001(13) 0.0012(14) 0.0028(13)
C19 0.0275(14) 0.0281(15) 0.0322(15) -0.0026(12) 0.0028(12) -0.0003(12)
C20 0.0318(15) 0.0291(15) 0.0357(16) 0.0002(13) 0.0005(13) 0.0029(13)
C21 0.0373(18) 0.0337(16) 0.0500(19) -0.0025(15) 0.0046(15) -0.0020(14)
C22 0.0318(16) 0.0434(19) 0.049(2) -0.0024(16) -0.0060(15) 0.0007(15)
C23 0.043(2) 0.0341(18) 0.0435(18) 0.0018(14) -0.0024(15) 0.0048(14)
C24 0.0336(16) 0.0345(17) 0.0410(18) 0.0034(14) 0.0020(14) -0.0011(14)
C25 0.0325(16) 0.0347(17) 0.0394(17) -0.0027(14) -0.0012(14) 0.0045(14)
C26 0.0362(17) 0.0341(17) 0.0409(18) -0.0003(14) 0.0025(14) 0.0048(14)
C27 0.039(2) 0.050(2) 0.065(2) 0.0102(19) 0.0098(17) 0.0019(17)
C28 0.043(2) 0.072(3) 0.063(2) 0.011(2) -0.0040(17) 0.019(2)

loop_
_atom_type_symbol
_atom_type_description
_atom_type_scat_dispersion_real
_atom_type_scat_dispersion_imag
_atom_type_scat_source
C C 0.0033 0.0016 'International Tables Vol C Tables 4.2.6.8 and 6.1.1.4'
H H 0.0000 0.0000 'International Tables Vol C Tables 4.2.6.8 and 6.1.1.4'
N N 0.0061 0.0033 'International Tables Vol C Tables 4.2.6.8 and 6.1.1.4'
Zn Zn 0.2839 1.4301 'International Tables Vol C Tables 4.2.6.8 and 6.1.1.4'

loop_
_exptl_crystal_face_index_h
_exptl_crystal_face_index_k
_exptl_crystal_face_index_l
_exptl_crystal_face_perp_dist
0 0 -1 0.1640
0 1 -4 0.1760
1 -3 -7 0.1880
-2 8 3 0.2600
0 -1 6 0.0300
7 3 1 0.1830
-2 -3 -6 0.1920
2 -1 -6 0.1720
2 3 6 0.2050
1 2 -7 0.1690
-3 0 -10 0.1850
-3 3 4 0.2350

loop_
_geom_angle_atom_site_label_1
_geom_angle_atom_site_label_2
_geom_angle_atom_site_label_3
_geom_angle
C15 Zn1 C1 143.82(12)
C15 Zn1 N1 116.27(10)
C1 Zn1 N1 99.58(11)
C15 Zn1 C2 123.09(11)
C1 Zn1 C2 37.68(10)
N1 Zn1 C2 111.27(10)
C14 N1 C13 108.4(3)
C14 N1 C12 108.2(2)
C13 N1 C12 108.9(2)
C14 N1 Zn1 110.63(19)
C13 N1 Zn1 108.03(19)
C12 N1 Zn1 112.61(18)
C28 N2 C26 111.3(3)
C28 N2 C27 109.6(3)
C26 N2 C27 111.5(3)
C5 C1 C2 105.7(3)
C5 C1 C6 124.3(3)
C2 C1 C6 124.4(3)
C5 C1 Zn1 93.7(2)
C2 C1 Zn1 78.59(18)
C6 C1 Zn1 116.9(2)
C3 C2 C1 107.6(3)
C3 C2 C7 126.2(3)
C1 C2 C7 125.5(3)
C3 C2 Zn1 98.38(19)
C1 C2 Zn1 63.72(17)
C7 C2 Zn1 110.6(2)
C2 C3 C4 108.9(3)
C2 C3 C8 124.2(3)
C4 C3 C8 126.8(3)
C5 C4 C3 108.7(3)
C5 C4 C9 126.0(3)
C3 C4 C9 125.2(3)
C4 C5 C1 109.0(3)
C4 C5 C10 126.8(3)
C1 C5 C10 123.9(3)
C1 C6 C11 118.0(3)
C1 C6 H6A 107.8
C11 C6 H6A 107.8
C1 C6 H6B 107.8
C11 C6 H6B 107.8
H6A C6 H6B 107.1
C2 C7 H7A 109.5
C2 C7 H7B 109.5
H7A C7 H7B 109.5
C2 C7 H7C 109.5
H7A C7 H7C 109.5
H7B C7 H7C 109.5
C3 C8 H8A 109.5
C3 C8 H8B 109.5
H8A C8 H8B 109.5
C3 C8 H8C 109.5
H8A C8 H8C 109.5
H8B C8 H8C 109.5
C4 C9 H9A 109.5
C4 C9 H9B 109.5
H9A C9 H9B 109.5
C4 C9 H9C 109.5
H9A C9 H9C 109.5
H9B C9 H9C 109.5
C5 C10 H10A 109.5
C5 C10 H10B 109.5
H10A C10 H10B 109.5
C5 C10 H10C 109.5
H10A C10 H10C 109.5
H10B C10 H10C 109.5
C12 C11 C6 114.0(3)
C12 C11 H11A 108.8
C6 C11 H11A 108.8
C12 C11 H11B 108.8
C6 C11 H11B 108.8
H11A C11 H11B 107.6
N1 C12 C11 114.5(3)
N1 C12 H12A 108.6
C11 C12 H12A 108.6
N1 C12 H12B 108.6
C11 C12 H12B 108.6
H12A C12 H12B 107.6
N1 C13 H13A 109.5
N1 C13 H13B 109.5
H13A C13 H13B 109.5
N1 C13 H13C 109.5
H13A C13 H13C 109.5
H13B C13 H13C 109.5
N1 C14 H14A 109.5
N1 C14 H14B 109.5
H14A C14 H14B 109.5
N1 C14 H14C 109.5
H14A C14 H14C 109.5
H14B C14 H14C 109.5
C16 C15 C19 104.1(2)
C16 C15 C20 117.1(3)
C19 C15 C20 118.3(3)
C16 C15 Zn1 105.97(19)
C19 C15 Zn1 99.10(19)
C20 C15 Zn1 110.2(2)
C17 C16 C15 109.1(3)
C17 C16 C21 128.2(3)
C15 C16 C21 122.6(3)
C16 C17 C18 109.1(3)
C16 C17 C22 127.7(3)
C18 C17 C22 123.2(3)
C19 C18 C17 108.9(3)
C19 C18 C23 127.2(3)
C17 C18 C23 123.9(3)
C18 C19 C15 108.8(3)
C18 C19 C24 127.7(3)
C15 C19 C24 123.3(3)
C15 C20 C25 112.8(2)
C15 C20 H20A 109.0
C25 C20 H20A 109.0
C15 C20 H20B 109.0
C25 C20 H20B 109.0
H20A C20 H20B 107.8
C16 C21 H21A 109.5
C16 C21 H21B 109.5
H21A C21 H21B 109.5
C16 C21 H21C 109.5
H21A C21 H21C 109.5
H21B C21 H21C 109.5
C17 C22 H22A 109.5
C17 C22 H22B 109.5
H22A C22 H22B 109.5
C17 C22 H22C 109.5
H22A C22 H22C 109.5
H22B C22 H22C 109.5
C18 C23 H23A 109.5
C18 C23 H23B 109.5
H23A C23 H23B 109.5
C18 C23 H23C 109.5
H23A C23 H23C 109.5
H23B C23 H23C 109.5
C19 C24 H24A 109.5
C19 C24 H24B 109.5
H24A C24 H24B 109.5
C19 C24 H24C 109.5
H24A C24 H24C 109.5
H24B C24 H24C 109.5
C26 C25 C20 112.3(3)
C26 C25 H25A 109.1
C20 C25 H25A 109.1
C26 C25 H25B 109.1
C20 C25 H25B 109.1
H25A C25 H25B 107.9
N2 C26 C25 112.9(3)
N2 C26 H26A 109.0
C25 C26 H26A 109.0
N2 C26 H26B 109.0
C25 C26 H26B 109.0
H26A C26 H26B 107.8
N2 C27 H27A 109.5
N2 C27 H27B 109.5
H27A C27 H27B 109.5
N2 C27 H27C 109.5
H27A C27 H27C 109.5
H27B C27 H27C 109.5
N2 C28 H28A 109.5
N2 C28 H28B 109.5
H28A C28 H28B 109.5
N2 C28 H28C 109.5
H28A C28 H28C 109.5
H28B C28 H28C 109.5

loop_
_geom_bond_atom_site_label_1
_geom_bond_atom_site_label_2
_geom_bond_distance
Zn1 C15 2.063(3)
Zn1 C1 2.148(3)
Zn1 N1 2.185(2)
Zn1 C2 2.348(3)
N1 C14 1.468(4)
N1 C13 1.480(4)
N1 C12 1.489(4)
N2 C28 1.444(4)
N2 C26 1.456(4)
N2 C27 1.459(4)
C1 C5 1.445(4)
C1 C2 1.464(4)
C1 C6 1.507(4)
C2 C3 1.406(4)
C2 C7 1.502(4)
C3 C4 1.416(4)
C3 C8 1.508(4)
C4 C5 1.393(4)
C4 C9 1.504(4)
C5 C10 1.503(4)
C6 C11 1.530(4)
C6 H6A 0.9900
C6 H6B 0.9900
C7 H7A 0.9800
C7 H7B 0.9800
C7 H7C 0.9800
C8 H8A 0.9800
C8 H8B 0.9800
C8 H8C 0.9800
C9 H9A 0.9800
C9 H9B 0.9800
C9 H9C 0.9800
C10 H10A 0.9800
C10 H10B 0.9800
C10 H10C 0.9800
C11 C12 1.508(4)
C11 H11A 0.9900
C11 H11B 0.9900
C12 H12A 0.9900
C12 H12B 0.9900
C13 H13A 0.9800
C13 H13B 0.9800
C13 H13C 0.9800
C14 H14A 0.9800
C14 H14B 0.9800
C14 H14C 0.9800
C15 C16 1.475(4)
C15 C19 1.483(4)
C15 C20 1.521(4)
C16 C17 1.361(4)
C16 C21 1.499(4)
C17 C18 1.445(4)
C17 C22 1.506(4)
C18 C19 1.364(4)
C18 C23 1.497(4)
C19 C24 1.500(4)
C20 C25 1.530(4)
C20 H20A 0.9900
C20 H20B 0.9900
C21 H21A 0.9800
C21 H21B 0.9800
C21 H21C 0.9800
C22 H22A 0.9800
C22 H22B 0.9800
C22 H22C 0.9800
C23 H23A 0.9800
C23 H23B 0.9800
C23 H23C 0.9800
C24 H24A 0.9800
C24 H24B 0.9800
C24 H24C 0.9800
C25 C26 1.527(4)
C25 H25A 0.9900
C25 H25B 0.9900
C26 H26A 0.9900
C26 H26B 0.9900
C27 H27A 0.9800
C27 H27B 0.9800
C27 H27C 0.9800
C28 H28A 0.9800
C28 H28B 0.9800
C28 H28C 0.9800

loop_
_geom_torsion_atom_site_label_1
_geom_torsion_atom_site_label_2
_geom_torsion_atom_site_label_3
_geom_torsion_atom_site_label_4
_geom_torsion
C15 Zn1 N1 C14 60.6(2)
C1 Zn1 N1 C14 -124.5(2)
C2 Zn1 N1 C14 -87.2(2)
C15 Zn1 N1 C13 -57.9(2)
C1 Zn1 N1 C13 117.1(2)
C2 Zn1 N1 C13 154.4(2)
C15 Zn1 N1 C12 -178.25(19)
C1 Zn1 N1 C12 -3.3(2)
C2 Zn1 N1 C12 34.0(2)
C15 Zn1 C1 C5 30.2(3)
N1 Zn1 C1 C5 -142.16(18)
C2 Zn1 C1 C5 105.3(3)
C15 Zn1 C1 C2 -75.1(3)
N1 Zn1 C1 C2 112.53(19)
C15 Zn1 C1 C6 162.0(2)
N1 Zn1 C1 C6 -10.4(2)
C2 Zn1 C1 C6 -122.9(3)
C5 C1 C2 C3 0.1(3)
C6 C1 C2 C3 -154.3(3)
Zn1 C1 C2 C3 90.8(2)
C5 C1 C2 C7 171.9(3)
C6 C1 C2 C7 17.4(5)
Zn1 C1 C2 C7 -97.5(3)
C5 C1 C2 Zn1 -90.6(2)
C6 C1 C2 Zn1 114.9(3)
C15 Zn1 C2 C3 31.5(2)
C1 Zn1 C2 C3 -105.6(3)
N1 Zn1 C2 C3 176.62(18)
C15 Zn1 C2 C1 137.09(19)
N1 Zn1 C2 C1 -77.8(2)
C15 Zn1 C2 C7 -102.4(2)
C1 Zn1 C2 C7 120.5(3)
N1 Zn1 C2 C7 42.7(2)
C1 C2 C3 C4 -0.3(3)
C7 C2 C3 C4 -171.9(3)
Zn1 C2 C3 C4 64.7(2)
C1 C2 C3 C8 -178.6(3)
C7 C2 C3 C8 9.7(5)
Zn1 C2 C3 C8 -113.6(3)
C2 C3 C4 C5 0.3(4)
C8 C3 C4 C5 178.6(3)
C2 C3 C4 C9 -177.0(3)
C8 C3 C4 C9 1.2(5)
C3 C4 C5 C1 -0.2(4)
C9 C4 C5 C1 177.1(3)
C3 C4 C5 C10 174.0(3)
C9 C4 C5 C10 -8.7(5)
C2 C1 C5 C4 0.0(3)
C6 C1 C5 C4 154.5(3)
Zn1 C1 C5 C4 -79.2(2)
C2 C1 C5 C10 -174.4(3)
C6 C1 C5 C10 -19.9(5)
Zn1 C1 C5 C10 106.5(3)
C5 C1 C6 C11 99.7(4)
C2 C1 C6 C11 -110.5(4)
Zn1 C1 C6 C11 -16.0(4)
C1 C6 C11 C12 65.4(4)
C14 N1 C12 C11 167.2(3)
C13 N1 C12 C11 -75.2(3)
Zn1 N1 C12 C11 44.6(3)
C6 C11 C12 N1 -84.1(3)
C1 Zn1 C15 C16 164.55(19)
N1 Zn1 C15 C16 -23.8(2)
C2 Zn1 C15 C16 119.7(2)
C1 Zn1 C15 C19 -87.9(2)
N1 Zn1 C15 C19 83.74(19)
C2 Zn1 C15 C19 -132.71(17)
C1 Zn1 C15 C20 36.9(3)
N1 Zn1 C15 C20 -151.45(19)
C2 Zn1 C15 C20 -7.9(3)
C19 C15 C16 C17 -3.3(3)
C20 C15 C16 C17 -136.0(3)
Zn1 C15 C16 C17 100.7(3)
C19 C15 C16 C21 172.9(3)
C20 C15 C16 C21 40.2(4)
Zn1 C15 C16 C21 -83.1(3)
C15 C16 C17 C18 1.9(3)
C21 C16 C17 C18 -174.0(3)
C15 C16 C17 C22 -176.1(3)
C21 C16 C17 C22 8.0(5)
C16 C17 C18 C19 0.4(3)
C22 C17 C18 C19 178.5(3)
C16 C17 C18 C23 -178.7(3)
C22 C17 C18 C23 -0.6(5)
C17 C18 C19 C15 -2.5(3)
C23 C18 C19 C15 176.6(3)
C17 C18 C19 C24 172.4(3)
C23 C18 C19 C24 -8.4(5)
C16 C15 C19 C18 3.5(3)
C20 C15 C19 C18 135.5(3)
Zn1 C15 C19 C18 -105.6(2)
C16 C15 C19 C24 -171.7(3)
C20 C15 C19 C24 -39.7(4)
Zn1 C15 C19 C24 79.2(3)
C16 C15 C20 C25 62.3(4)
C19 C15 C20 C25 -63.7(4)
Zn1 C15 C20 C25 -176.6(2)
C15 C20 C25 C26 179.5(3)
C28 N2 C26 C25 167.7(3)
C27 N2 C26 C25 -69.6(3)
C20 C25 C26 N2 -54.9(4)
